data_9012776
loop_
_publ_author_name
'Pekov, I. V.'
'Chukanov, N. V.'
'Shilov, G. V.'
'Kononkova, N. N.'
'Zadov, A. E.'

_publ_section_title
;Lepkhenelmite-Zn, Ba2Zn(Ti,Nb)4[Si4O12]2(O,OH)4*7(H2O) - a new mineral of the
 labuntsovite group and its crystal structure Locality: Lepkhe-Nelm Mt,
 Lovozero, Kola Peninsula, Russia Note: y(M1) corrected
;
_journal_name_full 'Zapiski Vserossijskogo Mineralogicheskogo Obshchestva'
_journal_page_first 49
_journal_page_last 59
_journal_volume 133
_journal_year 2004
_chemical_compound_source 'Lepkhe-Nelm Mt, Lovozero, Kola Peninsula, Russia'
_chemical_formula_sum
;Al0.112 Ba0.92 Ca0.26 Fe0.04 H10.667 K0.54 Mg0.01 Mn0.15 Na0.24 Nb1.024
 O31.222 Si7.888 Sr0.22 Ti2.968 Zn0.58
;
_chemical_name_mineral Lepkhenelmite-Zn
_space_group_IT_number 8
_symmetry_space_group_name_Hall 'C -2y'
_symmetry_space_group_name_H-M 'C 1 m 1'
_cell_angle_alpha 90
_cell_angle_beta 117.52
_cell_angle_gamma 90
_cell_formula_units_Z 2
_cell_length_a 14.381
_cell_length_b 13.889
_cell_length_c 7.793
_cell_volume 1380.431
_database_code_amcsd 0015714
_exptl_crystal_density_diffrn 2.895
_cod_original_formula_sum
;Ba.92 K.54 Ca.26 Na.24 Sr.22 Zn.58 Mg.01 Fe.04 Mn.15 Ti2.968 Nb1.024 (Al.112
 Si7.888) O31.222 H10.667
;
_cod_database_code 9012776

loop_
_space_group_symop_operation_xyz
x,y,z
1/2+x,1/2+y,z
x,-y,z
1/2+x,1/2-y,z

loop_
_atom_site_label
_atom_site_fract_x
_atom_site_fract_y
_atom_site_fract_z
_atom_site_occupancy
_atom_site_U_iso_or_equiv
_atom_site_type_symbol
_atom_site_attached_hydrogens
BaA1 0.75100 0.00000 0.50400 0.03620 0.01300 Ba 0
KA1 0.75100 0.00000 0.50400 0.02120 0.01300 K 0
CaA1 0.75100 0.00000 0.50400 0.01020 0.01300 Ca 0
NaA1 0.75100 0.00000 0.50400 0.00940 0.01300 Na 0
SrA1 0.75100 0.00000 0.50400 0.00860 0.01300 Sr 0
BaA2 -0.00100 0.31200 0.00500 0.09040 0.05800 Ba 0
KA2 -0.00100 0.31200 0.00500 0.05310 0.05800 K 0
CaA2 -0.00100 0.31200 0.00500 0.02560 0.05800 Ca 0
NaA2 -0.00100 0.31200 0.00500 0.02360 0.05800 Na 0
SrA2 -0.00100 0.31200 0.00500 0.02160 0.05800 Sr 0
BaA3 0.93100 0.50000 0.69700 0.18760 0.13200 Ba 0
KA3 0.93100 0.50000 0.69700 0.11010 0.13200 K 0
CaA3 0.93100 0.50000 0.69700 0.05300 0.13200 Ca 0
NaA3 0.93100 0.50000 0.69700 0.04890 0.13200 Na 0
SrA3 0.93100 0.50000 0.69700 0.04490 0.13200 Sr 0
BaA4 0.90700 0.00000 0.66200 0.11530 0.10000 Ba 0
KA4 0.90700 0.00000 0.66200 0.06770 0.10000 K 0
CaA4 0.90700 0.00000 0.66200 0.03260 0.10000 Ca 0
NaA4 0.90700 0.00000 0.66200 0.03010 0.10000 Na 0
SrA4 0.90700 0.00000 0.66200 0.02760 0.10000 Sr 0
BaA5 0.89800 0.00000 0.99000 0.03160 0.12000 Ba 0
KA5 0.89800 0.00000 0.99000 0.01860 0.12000 K 0
CaA5 0.89800 0.00000 0.99000 0.00890 0.12000 Ca 0
NaA5 0.89800 0.00000 0.99000 0.00830 0.12000 Na 0
SrA5 0.89800 0.00000 0.99000 0.00760 0.12000 Sr 0
BaA6 0.76000 0.50000 0.53000 0.03160 0.04300 Ba 0
KA6 0.76000 0.50000 0.53000 0.01860 0.04300 K 0
CaA6 0.76000 0.50000 0.53000 0.00890 0.04300 Ca 0
NaA6 0.76000 0.50000 0.53000 0.00830 0.04300 Na 0
SrA6 0.76000 0.50000 0.53000 0.00760 0.04300 Sr 0
BaA7 0.08600 0.24300 0.98900 0.05650 0.09000 Ba 0
KA7 0.08600 0.24300 0.98900 0.03320 0.09000 K 0
CaA7 0.08600 0.24300 0.98900 0.01600 0.09000 Ca 0
NaA7 0.08600 0.24300 0.98900 0.01470 0.09000 Na 0
SrA7 0.08600 0.24300 0.98900 0.01350 0.09000 Sr 0
BaA8 0.05800 0.35100 0.22200 0.04520 0.04900 Ba 0
KA8 0.05800 0.35100 0.22200 0.02650 0.04900 K 0
CaA8 0.05800 0.35100 0.22200 0.01280 0.04900 Ca 0
NaA8 0.05800 0.35100 0.22200 0.01180 0.04900 Na 0
SrA8 0.05800 0.35100 0.22200 0.01080 0.04900 Sr 0
BaA9 0.93000 0.76900 0.01200 0.05760 0.09000 Ba 0
KA9 0.93000 0.76900 0.01200 0.03390 0.09000 K 0
CaA9 0.93000 0.76900 0.01200 0.01630 0.09000 Ca 0
NaA9 0.93000 0.76900 0.01200 0.01500 0.09000 Na 0
SrA9 0.93000 0.76900 0.01200 0.01380 0.09000 Sr 0
BaA10 0.04800 0.14800 0.21900 0.00900 0.00500 Ba 0
KA10 0.04800 0.14800 0.21900 0.00530 0.00500 K 0
CaA10 0.04800 0.14800 0.21900 0.00260 0.00500 Ca 0
NaA10 0.04800 0.14800 0.21900 0.00230 0.00500 Na 0
SrA10 0.04800 0.14800 0.21900 0.00220 0.00500 Sr 0
ZnD 0.00740 0.00000 0.49400 0.58000 0.03200 Zn 0
MgD 0.00740 0.00000 0.49400 0.01000 0.03200 Mg 0
FeD 0.00740 0.00000 0.49400 0.04000 0.03200 Fe 0
MnD 0.00740 0.00000 0.49400 0.15000 0.03200 Mn 0
TiM1 0.00320 0.23390 0.49070 0.74200 0.03400 Ti 0
NbM1 0.00320 0.23390 0.49070 0.25600 0.03400 Nb 0
TiM2 0.25250 0.24910 0.50250 0.74200 0.04400 Ti 0
NbM2 0.25250 0.24910 0.50250 0.25600 0.04400 Nb 0
Al1 0.18640 0.38670 0.76200 0.01400 0.04700 Al 0
Si1 0.18640 0.38670 0.76200 0.98600 0.04700 Si 0
Al2 0.81500 0.60720 0.24370 0.01400 0.02900 Al 0
Si2 0.81500 0.60720 0.24370 0.98600 0.02900 Si 0
Al3 0.29800 0.39190 0.20820 0.01400 0.02500 Al 0
Si3 0.29800 0.39190 0.20820 0.98600 0.02500 Si 0
Al4 0.70550 0.61000 0.80200 0.01400 0.05700 Al 0
Si4 0.70550 0.61000 0.80200 0.98600 0.05700 Si 0
O1 0.23900 0.37800 0.61800 1.00000 0.04500 O 0
O2 0.08700 0.32000 0.70600 1.00000 0.05200 O 0
O3 0.27200 0.37400 -0.02100 1.00000 0.03900 O 0
O4 0.14100 0.50000 0.74100 1.00000 0.09000 O 0
O5 0.74500 0.62400 0.01600 1.00000 0.10000 O 0
O6 0.75100 0.64500 0.35700 1.00000 0.10000 O 0
O7 0.85900 0.50000 0.26800 1.00000 0.08000 O 0
O8 0.92100 0.67100 0.30900 1.00000 0.11000 O 0
O9 0.42600 0.38500 0.33200 1.00000 0.04000 O 0
O10 0.23300 0.31700 0.28100 1.00000 0.07700 O 0
O11 0.25500 0.50000 0.20300 1.00000 0.07500 O 0
O12 0.58700 0.63000 0.66200 1.00000 0.07500 O 0
O13 0.77400 0.68200 0.73500 1.00000 0.05100 O 0
O14 0.73900 0.50000 0.76200 1.00000 0.05700 O 0
O15 0.89800 0.23400 0.59300 1.00000 0.04800 O 0
O16 0.09800 0.23100 0.38000 1.00000 0.05700 O 0
Wat1 -0.00300 0.12600 0.98200 1.00000 0.19000 O 2
Wat2 0.00000 0.38200 -0.01900 0.05600 0.17000 O 2
Wat3 -0.02200 0.36700 0.90000 0.08900 0.11000 O 2
Wat4 -0.06900 0.00000 0.65800 0.48800 0.02300 O 2
Wat5 -0.09600 0.00000 0.35300 0.44400 0.01300 O 2

loop_
_cod_changelog_entry_id
_cod_changelog_entry_author
_cod_changelog_entry_date
_cod_changelog_entry_text
1
;cod-tools version 3.8.0
Id: cif_guess_AMCSD_atom_types 9581 2023-05-17 12:35:41Z saulius
;
2023-05-21T08:54:30+03:00
;Derived atom types and hydrogen counts
from atom names that follow the AMCSD naming convention
(Wat == water, O-H == hydroxyl).
;

loop_
_cod_related_entry_id
_cod_related_entry_database
_cod_related_entry_code
1 AMCSD 0015714
